data_4077049
loop_
_publ_author_name
'Bassetti, Mauro'
'Marini, Silvia'
'D\'iaz, Josefina'
'Gamasa, M. Pilar'
'Gimeno, Jos\'e'
'Rodr\'iguez-\'Alvarez, Yolanda'
'Garc\'ia-Granda, Santiago'

_publ_section_title
;
 Synthesis and Properties of the Indenyl Ruthenium(II) Complex
 [Ru{(E)-\h1-C(C&#x22EE;CPh)CHPh}(\h5-C9H7)(\k2-P-dppm)] (dppm =
 bis(diphenylphosphino)methane). An Organometallic Intermediate in the
 Catalytic Dimerization of Phenylacetylene
;
_journal_issue 22
_journal_name_full Organometallics
_journal_page_first 4815
_journal_paper_doi 10.1021/om020483a
_journal_volume 21
_journal_year 2002
_chemical_compound_source synthesis
_chemical_formula_moiety 'C50 H41 P2 Ru, B F4 '
_chemical_formula_sum 'C50 H41 B F4 P2 Ru'
_chemical_formula_weight 891.65
_chemical_name_systematic
; 
 ? 
;
_space_group_IT_number 14
_symmetry_cell_setting monoclinic
_symmetry_space_group_name_Hall '-P 2ybc'
_symmetry_space_group_name_H-M 'P 1 21/c 1'
_atom_sites_solution_hydrogens geom
_atom_sites_solution_primary direct
_atom_sites_solution_secondary difmap
_audit_creation_method SHELXL-97
_cell_angle_alpha 90.00
_cell_angle_beta 95.32(1)
_cell_angle_gamma 90.00
_cell_formula_units_Z 4
_cell_length_a 20.638(4)
_cell_length_b 11.067(5)
_cell_length_c 18.819(5)
_cell_measurement_reflns_used 25
_cell_measurement_temperature 293(2)
_cell_measurement_theta_max 18
_cell_measurement_theta_min 6
_cell_volume 4280(2)
_computing_cell_refinement 'CRYSDA (Beurskens et al, 1996)'
_computing_data_collection
;
 Nonius CAD-4 Diffractometer Control Sofware. Data collection with profile 
 analysis over all reflections (Lehman and Larsen, 1974; Grant and Gabe, 
 1978)
;
_computing_data_reduction 'THE REFLEX (local program)'
_computing_molecular_graphics 'PLATON (Spek, 2000)'
_computing_publication_material 'SHELXL-97 (Sheldrick,1997)'
_computing_structure_refinement 'SHELXL-97 (Sheldrick, 1997)'
_computing_structure_solution 'DIRDF-96 (Beurskens et al, 1996)'
_diffrn_ambient_temperature 293(2)
_diffrn_measured_fraction_theta_full 0.947
_diffrn_measured_fraction_theta_max 0.947
_diffrn_measurement_device_type 'Nonius CAD4'
_diffrn_measurement_method \w-2\Q
_diffrn_radiation_monochromator graphite
_diffrn_radiation_source 'fine-focus sealed tube'
_diffrn_radiation_type MoK\a
_diffrn_radiation_wavelength 0.71073
_diffrn_reflns_av_R_equivalents 0.0348
_diffrn_reflns_av_sigmaI/netI 0.0984
_diffrn_reflns_limit_h_max 25
_diffrn_reflns_limit_h_min -25
_diffrn_reflns_limit_k_max 13
_diffrn_reflns_limit_k_min 0
_diffrn_reflns_limit_l_max 0
_diffrn_reflns_limit_l_min -23
_diffrn_reflns_number 8679
_diffrn_reflns_theta_full 25.98
_diffrn_reflns_theta_max 25.98
_diffrn_reflns_theta_min 2.30
_diffrn_standards_decay_% 4.99
_diffrn_standards_interval_count 200
_diffrn_standards_interval_time 60
_diffrn_standards_number 3
_exptl_absorpt_coefficient_mu 0.493
_exptl_absorpt_correction_type none
_exptl_crystal_colour Red
_exptl_crystal_density_diffrn 1.384
_exptl_crystal_density_method 'not measured'
_exptl_crystal_description Prismatic
_exptl_crystal_F_000 1824
_exptl_crystal_size_max 0.33
_exptl_crystal_size_mid 0.20
_exptl_crystal_size_min 0.20
_refine_diff_density_max 0.856
_refine_diff_density_min -0.551
_refine_diff_density_rms 0.083
_refine_ls_extinction_method none
_refine_ls_goodness_of_fit_ref 1.003
_refine_ls_hydrogen_treatment mixed
_refine_ls_matrix_type full
_refine_ls_number_parameters 517
_refine_ls_number_reflns 8390
_refine_ls_number_restraints 0
_refine_ls_restrained_S_all 1.003
_refine_ls_R_factor_all 0.1531
_refine_ls_R_factor_gt 0.0554
_refine_ls_shift/su_max 0.001
_refine_ls_shift/su_mean 0.000
_refine_ls_structure_factor_coef Fsqd
_refine_ls_weighting_details 'w=1/[\s^2^(Fo^2^)+(0.0824P)^2^+3.3530P] where P=(Fo^2^+2Fc^2^)/3'
_refine_ls_weighting_scheme calc
_refine_ls_wR_factor_gt 0.1390
_refine_ls_wR_factor_ref 0.1741
_reflns_number_gt 4295
_reflns_number_total 8390
_reflns_threshold_expression >2sigma(I)
_cod_data_source_file om020483a.cif
_cod_data_source_block 4
_cod_depositor_comments
;
The following automatic conversions were performed:

'_symmetry_cell_setting' value 'Monoclinic' changed to 'monoclinic'
according to /home/saulius/struct/CIF-dictionaries/cif_core.dic
dictionary named 'cif_core.dic' version 2.4.1 from 2010-06-29.

Automatic conversion script
Id: cif_fix_values 1715 2011-07-08 13:25:40Z adriana 
;
_cod_original_sg_symbol_H-M 'P 21/c'
_cod_database_code 4077049

loop_
_symmetry_equiv_pos_as_xyz
'x, y, z'
'-x, y+1/2, -z+1/2'
'-x, -y, -z'
'x, -y-1/2, z-1/2'

loop_
_atom_site_label
_atom_site_type_symbol
_atom_site_fract_x
_atom_site_fract_y
_atom_site_fract_z
_atom_site_U_iso_or_equiv
_atom_site_adp_type
_atom_site_occupancy
_atom_site_calc_flag
_atom_site_refinement_flags
Ru1 Ru 0.18001(2) 0.06564(4) 0.46339(3) 0.05027(17) Uani 1 d .
P1 P 0.18255(7) -0.01003(14) 0.35184(8) 0.0508(4) Uani 1 d .
P2 P 0.19997(7) -0.13515(13) 0.47428(8) 0.0495(4) Uani 1 d .
C1 C 0.2720(3) 0.1018(5) 0.4717(3) 0.0560(15) Uani 1 d .
C2 C 0.2966(3) 0.2127(6) 0.5137(4) 0.073(2) Uani 1 d .
H2A H 0.2601 0.2665 0.5182 0.098(12) Uiso 1 calc R
H2B H 0.3128 0.1872 0.5614 0.098(12) Uiso 1 calc R
C3 C 0.3218(3) 0.0370(5) 0.4425(3) 0.0561(15) Uani 1 d .
C4 C 0.3631(3) -0.0167(6) 0.4147(3) 0.0602(16) Uani 1 d .
C5 C 0.3492(3) 0.2823(6) 0.4822(4) 0.0659(18) Uani 1 d .
C6 C 0.3334(4) 0.3637(7) 0.4273(5) 0.084(2) Uani 1 d .
H6 H 0.2900 0.3755 0.4105 0.125(10) Uiso 1 calc R
C7 C 0.3812(5) 0.4269(8) 0.3974(5) 0.105(3) Uani 1 d .
H7 H 0.3701 0.4796 0.3598 0.125(10) Uiso 1 calc R
C8 C 0.4447(5) 0.4130(9) 0.4227(7) 0.125(4) Uani 1 d .
H8 H 0.4769 0.4579 0.4034 0.125(10) Uiso 1 calc R
C9 C 0.4607(4) 0.3337(11) 0.4759(6) 0.123(4) Uani 1 d .
H9 H 0.5042 0.3224 0.4921 0.125(10) Uiso 1 calc R
C10 C 0.4132(4) 0.2689(7) 0.5070(4) 0.088(2) Uani 1 d .
H10 H 0.4248 0.2163 0.5446 0.125(10) Uiso 1 calc R
C11 C 0.4124(3) -0.0742(6) 0.3765(4) 0.0644(16) Uani 1 d .
C12 C 0.4648(4) -0.0107(8) 0.3603(6) 0.112(3) Uani 1 d .
H12 H 0.4705 0.0684 0.3762 0.125(10) Uiso 1 calc R
C13 C 0.5104(5) -0.0636(11) 0.3195(6) 0.136(4) Uani 1 d .
H13 H 0.5466 -0.0196 0.3088 0.125(10) Uiso 1 calc R
C14 C 0.5022(4) -0.1772(11) 0.2956(5) 0.110(3) Uani 1 d .
H14 H 0.5319 -0.2108 0.2670 0.125(10) Uiso 1 calc R
C15 C 0.4508(4) -0.2432(8) 0.3131(5) 0.099(3) Uani 1 d .
H15 H 0.4458 -0.3230 0.2982 0.125(10) Uiso 1 calc R
C16 C 0.4058(3) -0.1909(7) 0.3533(4) 0.086(2) Uani 1 d .
H16 H 0.3703 -0.2361 0.3650 0.125(10) Uiso 1 calc R
C17 C 0.0731(4) 0.0630(8) 0.4749(6) 0.096(3) Uani 1 d .
H17 H 0.0475 -0.0023 0.4586 0.110(11) Uiso 1 calc R
C18 C 0.0861(3) 0.1640(8) 0.4344(4) 0.082(2) Uani 1 d .
H18 H 0.0738 0.1746 0.3860 0.110(11) Uiso 1 calc R
C19 C 0.1211(3) 0.2478(6) 0.4799(4) 0.0592(16) Uani 1 d .
C20 C 0.1422(3) 0.3688(7) 0.4690(4) 0.078(2) Uani 1 d .
H20 H 0.1374 0.4048 0.4242 0.110(11) Uiso 1 calc R
C21 C 0.1702(4) 0.4296(6) 0.5282(5) 0.085(2) Uani 1 d .
H21 H 0.1837 0.5092 0.5239 0.110(11) Uiso 1 calc R
C22 C 0.1782(4) 0.3722(8) 0.5943(5) 0.092(2) Uani 1 d .
H22 H 0.1961 0.4169 0.6331 0.110(11) Uiso 1 calc R
C23 C 0.1620(4) 0.2570(7) 0.6061(4) 0.082(2) Uani 1 d .
H23 H 0.1697 0.2215 0.6509 0.110(11) Uiso 1 calc R
C24 C 0.1333(3) 0.1938(6) 0.5481(4) 0.0647(17) Uani 1 d .
C25 C 0.1035(4) 0.0745(6) 0.5420(5) 0.082(2) Uani 1 d .
H25 H 0.1050 0.0162 0.5777 0.110(11) Uiso 1 calc R
C26 C 0.2030(3) -0.1658(5) 0.3789(3) 0.0546(15) Uani 1 d .
H26A H 0.1705 -0.2239 0.3604 0.098(12) Uiso 1 calc R
H26B H 0.2459 -0.1902 0.3672 0.098(12) Uiso 1 calc R
C27 C 0.1055(3) -0.0070(5) 0.2966(3) 0.0553(15) Uani 1 d .
C28 C 0.0549(4) -0.0819(8) 0.3077(5) 0.097(3) Uani 1 d .
H28 H 0.0618 -0.1454 0.3398 0.091(5) Uiso 1 calc R
C29 C -0.0064(4) -0.0659(9) 0.2723(5) 0.111(3) Uani 1 d .
H29 H -0.0402 -0.1171 0.2821 0.091(5) Uiso 1 calc R
C30 C -0.0176(4) 0.0225(8) 0.2244(5) 0.092(2) Uani 1 d .
H30 H -0.0588 0.0328 0.2008 0.091(5) Uiso 1 calc R
C31 C 0.0322(4) 0.0972(8) 0.2107(5) 0.098(3) Uani 1 d .
H31 H 0.0254 0.1575 0.1764 0.091(5) Uiso 1 calc R
C32 C 0.0932(4) 0.0833(7) 0.2480(4) 0.081(2) Uani 1 d .
H32 H 0.1263 0.1369 0.2395 0.091(5) Uiso 1 calc R
C33 C 0.2412(3) 0.0411(6) 0.2915(3) 0.0611(17) Uani 1 d .
C34 C 0.2691(4) -0.0407(7) 0.2478(4) 0.086(2) Uani 1 d .
H34 H 0.2575 -0.1219 0.2482 0.091(5) Uiso 1 calc R
C35 C 0.3143(5) -0.0003(12) 0.2036(5) 0.122(4) Uani 1 d .
H35 H 0.3336 -0.0547 0.1743 0.091(5) Uiso 1 calc R
C36 C 0.3306(5) 0.1184(14) 0.2026(6) 0.126(4) Uani 1 d .
H36 H 0.3610 0.1443 0.1723 0.091(5) Uiso 1 calc R
C37 C 0.3034(4) 0.2008(10) 0.2451(5) 0.111(3) Uani 1 d .
H37 H 0.3149 0.2820 0.2437 0.091(5) Uiso 1 calc R
C38 C 0.2581(3) 0.1606(7) 0.2905(4) 0.078(2) Uani 1 d .
H38 H 0.2394 0.2152 0.3201 0.091(5) Uiso 1 calc R
C39 C 0.1368(3) -0.2264(5) 0.5087(3) 0.0524(14) Uani 1 d .
C40 C 0.1338(3) -0.2324(6) 0.5812(4) 0.0662(17) Uani 1 d .
H40 H 0.1655 -0.1932 0.6110 0.091(5) Uiso 1 calc R
C41 C 0.0854(4) -0.2945(6) 0.6109(4) 0.078(2) Uani 1 d .
H41 H 0.0842 -0.2964 0.6602 0.091(5) Uiso 1 calc R
C42 C 0.0387(3) -0.3541(6) 0.5670(5) 0.078(2) Uani 1 d .
H42 H 0.0060 -0.3971 0.5866 0.091(5) Uiso 1 calc R
C43 C 0.0404(3) -0.3498(6) 0.4952(5) 0.077(2) Uani 1 d .
H43 H 0.0082 -0.3887 0.4659 0.091(5) Uiso 1 calc R
C44 C 0.0895(3) -0.2883(5) 0.4650(4) 0.0662(17) Uani 1 d .
H44 H 0.0909 -0.2882 0.4158 0.091(5) Uiso 1 calc R
C45 C 0.2731(3) -0.1947(6) 0.5232(3) 0.0582(15) Uani 1 d .
C46 C 0.2981(4) -0.1362(7) 0.5846(4) 0.081(2) Uani 1 d .
H46 H 0.2779 -0.0671 0.6000 0.091(5) Uiso 1 calc R
C47 C 0.3527(4) -0.1808(9) 0.6226(5) 0.099(3) Uani 1 d .
H47 H 0.3687 -0.1426 0.6646 0.091(5) Uiso 1 calc R
C48 C 0.3840(4) -0.2802(9) 0.6000(5) 0.102(3) Uani 1 d .
H48 H 0.4218 -0.3077 0.6257 0.091(5) Uiso 1 calc R
C49 C 0.3597(3) -0.3392(8) 0.5396(5) 0.088(2) Uani 1 d .
H49 H 0.3807 -0.4076 0.5244 0.091(5) Uiso 1 calc R
C50 C 0.3035(3) -0.2970(6) 0.5005(4) 0.0643(17) Uani 1 d .
H50 H 0.2866 -0.3374 0.4596 0.091(5) Uiso 1 calc R
F7 F 0.7354(9) 0.001(2) 0.2543(11) 0.169(10) Uiso 0.42(2) d P
F1 F 0.7990(16) 0.162(2) 0.2621(11) 0.131(11) Uiso 0.33(3) d P
F2 F 0.8033(5) 0.0362(9) 0.1659(6) 0.228(4) Uiso 1 d .
F3 F 0.7293(6) 0.0973(14) 0.2129(7) 0.166(7) Uiso 0.58(2) d P
F4 F 0.8060(7) -0.0144(14) 0.2891(9) 0.185(8) Uiso 0.561(18) d P
F5 F 0.8351(9) 0.1337(11) 0.2487(6) 0.144(6) Uiso 0.67(3) d P
F6 F 0.8232(7) -0.0744(15) 0.2227(9) 0.157(9) Uiso 0.439(18) d P
B1 B 0.7857(10) 0.0412(18) 0.2332(12) 0.155(6) Uiso 1 d .

loop_
_atom_site_aniso_label
_atom_site_aniso_U_11
_atom_site_aniso_U_22
_atom_site_aniso_U_33
_atom_site_aniso_U_23
_atom_site_aniso_U_13
_atom_site_aniso_U_12
Ru1 0.0467(3) 0.0447(2) 0.0613(3) -0.0084(3) 0.0154(2) -0.0035(2)
P1 0.0516(9) 0.0491(8) 0.0527(9) 0.0003(7) 0.0094(7) 0.0033(7)
P2 0.0497(8) 0.0448(8) 0.0541(10) -0.0024(7) 0.0059(7) -0.0038(7)
C1 0.056(3) 0.052(3) 0.061(4) 0.000(3) 0.012(3) -0.007(3)
C2 0.065(4) 0.074(4) 0.082(5) -0.032(4) 0.021(4) -0.020(4)
C3 0.042(3) 0.054(4) 0.073(4) -0.010(3) 0.010(3) -0.009(3)
C4 0.051(4) 0.066(4) 0.063(4) -0.002(3) 0.003(3) -0.001(3)
C5 0.050(4) 0.063(4) 0.086(5) -0.018(4) 0.008(3) -0.011(3)
C6 0.072(5) 0.068(5) 0.111(7) -0.008(5) 0.002(5) -0.004(4)
C7 0.121(8) 0.081(6) 0.115(7) 0.007(5) 0.013(6) -0.022(6)
C8 0.106(8) 0.111(8) 0.165(11) 0.010(7) 0.051(8) -0.036(6)
C9 0.050(5) 0.145(9) 0.174(11) -0.003(8) 0.006(6) -0.020(5)
C10 0.067(5) 0.094(6) 0.103(6) -0.003(5) 0.004(4) -0.007(4)
C11 0.056(4) 0.062(4) 0.076(4) -0.003(4) 0.008(3) 0.010(3)
C12 0.077(5) 0.089(6) 0.179(10) -0.014(6) 0.052(6) -0.012(5)
C13 0.085(6) 0.150(10) 0.185(11) -0.033(9) 0.066(7) -0.019(7)
C14 0.084(6) 0.141(9) 0.109(7) -0.016(7) 0.034(5) 0.030(6)
C15 0.108(7) 0.092(6) 0.097(6) -0.019(5) 0.017(5) 0.028(5)
C16 0.073(5) 0.084(5) 0.105(6) -0.013(5) 0.029(4) 0.013(4)
C17 0.064(5) 0.083(6) 0.150(9) -0.045(6) 0.046(5) -0.010(4)
C18 0.053(4) 0.104(6) 0.086(6) -0.040(5) -0.002(4) 0.024(4)
C19 0.053(3) 0.059(4) 0.067(4) -0.015(3) 0.011(3) 0.012(3)
C20 0.075(5) 0.070(5) 0.093(6) 0.002(4) 0.025(4) 0.025(4)
C21 0.078(5) 0.045(4) 0.136(8) -0.003(5) 0.031(5) 0.002(4)
C22 0.077(5) 0.085(6) 0.112(7) -0.034(6) 0.001(5) 0.003(5)
C23 0.097(5) 0.085(5) 0.064(5) -0.011(4) 0.007(4) 0.020(5)
C24 0.069(4) 0.065(4) 0.063(5) -0.014(4) 0.022(3) 0.009(3)
C25 0.090(5) 0.060(4) 0.105(6) -0.014(4) 0.061(5) -0.006(4)
C26 0.065(4) 0.048(3) 0.050(4) -0.005(3) 0.003(3) 0.006(3)
C27 0.057(4) 0.052(3) 0.057(4) -0.004(3) 0.002(3) 0.003(3)
C28 0.077(5) 0.105(6) 0.105(6) 0.037(5) -0.016(4) -0.013(5)
C29 0.057(5) 0.134(8) 0.139(8) 0.033(7) -0.013(5) -0.019(5)
C30 0.071(5) 0.110(7) 0.090(6) -0.002(5) -0.014(4) 0.008(5)
C31 0.092(6) 0.091(6) 0.106(7) 0.025(5) -0.020(5) 0.019(5)
C32 0.079(5) 0.077(5) 0.085(5) 0.013(4) -0.002(4) 0.000(4)
C33 0.052(3) 0.080(5) 0.053(4) 0.011(3) 0.013(3) 0.010(3)
C34 0.092(5) 0.101(6) 0.068(5) 0.012(4) 0.021(4) 0.038(4)
C35 0.113(8) 0.175(10) 0.086(7) 0.026(8) 0.046(6) 0.061(8)
C36 0.088(6) 0.196(12) 0.099(8) 0.046(9) 0.040(6) 0.022(8)
C37 0.103(7) 0.132(8) 0.096(7) 0.041(6) -0.001(5) -0.041(6)
C38 0.077(5) 0.084(5) 0.074(5) 0.010(4) 0.013(4) -0.027(4)
C39 0.053(3) 0.050(3) 0.055(4) 0.005(3) 0.007(3) -0.005(3)
C40 0.072(4) 0.062(4) 0.066(5) -0.005(3) 0.013(3) -0.017(3)
C41 0.088(5) 0.072(5) 0.079(5) 0.008(4) 0.032(4) 0.002(4)
C42 0.067(4) 0.059(4) 0.112(7) 0.014(4) 0.018(4) -0.006(3)
C43 0.065(4) 0.057(4) 0.106(6) 0.010(4) -0.002(4) -0.016(3)
C44 0.065(4) 0.057(4) 0.075(5) 0.008(3) -0.002(3) -0.011(3)
C45 0.053(3) 0.057(4) 0.063(4) 0.005(3) -0.001(3) -0.011(3)
C46 0.087(5) 0.080(5) 0.072(5) -0.007(4) -0.007(4) -0.011(4)
C47 0.081(5) 0.119(7) 0.089(6) 0.000(5) -0.034(5) -0.017(5)
C48 0.063(5) 0.126(8) 0.114(8) 0.031(6) -0.015(5) 0.010(5)
C49 0.062(5) 0.103(6) 0.102(7) 0.023(5) 0.014(4) 0.020(4)
C50 0.057(4) 0.069(4) 0.069(4) 0.010(4) 0.013(3) 0.002(3)

loop_
_atom_type_symbol
_atom_type_description
_atom_type_scat_dispersion_real
_atom_type_scat_dispersion_imag
_atom_type_scat_source
C C 0.0033 0.0016 'International Tables Vol C Tables 4.2.6.8 and 6.1.1.4'
H H 0.0000 0.0000 'International Tables Vol C Tables 4.2.6.8 and 6.1.1.4'
B B 0.0013 0.0007 'International Tables Vol C Tables 4.2.6.8 and 6.1.1.4'
F F 0.0171 0.0103 'International Tables Vol C Tables 4.2.6.8 and 6.1.1.4'
P P 0.1023 0.0942 'International Tables Vol C Tables 4.2.6.8 and 6.1.1.4'
Ru Ru -1.2594 0.8363 'International Tables Vol C Tables 4.2.6.8 and 6.1.1.4'

loop_
_geom_angle_atom_site_label_1
_geom_angle_atom_site_label_2
_geom_angle_atom_site_label_3
_geom_angle
C1 Ru1 C17 164.9(3)
C1 Ru1 C18 137.6(3)
C17 Ru1 C18 36.2(3)
C1 Ru1 C25 132.7(3)
C17 Ru1 C25 35.2(3)
C18 Ru1 C25 59.9(3)
C1 Ru1 P1 92.55(19)
C17 Ru1 P1 101.1(3)
C18 Ru1 P1 92.75(19)
C25 Ru1 P1 134.3(2)
C1 Ru1 P2 91.53(18)
C17 Ru1 P2 98.7(2)
C18 Ru1 P2 130.0(2)
C25 Ru1 P2 96.63(19)
P1 Ru1 P2 72.64(6)
C1 Ru1 C19 108.8(2)
C17 Ru1 C19 58.7(3)
C18 Ru1 C19 35.4(2)
C25 Ru1 C19 58.9(2)
P1 Ru1 C19 119.23(17)
P2 Ru1 C19 154.98(16)
C1 Ru1 C24 106.0(2)
C17 Ru1 C24 58.9(3)
C18 Ru1 C24 58.9(2)
C25 Ru1 C24 36.2(2)
P1 Ru1 C24 151.48(17)
P2 Ru1 C24 126.88(17)
C19 Ru1 C24 34.4(2)
C27 P1 C33 103.5(3)
C27 P1 C26 110.0(3)
C33 P1 C26 108.4(3)
C27 P1 Ru1 115.4(2)
C33 P1 Ru1 122.4(2)
C26 P1 Ru1 96.56(18)
C27 P1 P2 122.8(2)
C33 P1 P2 130.6(2)
C26 P1 P2 42.95(18)
Ru1 P1 P2 53.69(5)
C39 P2 C45 102.0(3)
C39 P2 C26 109.7(3)
C45 P2 C26 109.1(3)
C39 P2 Ru1 116.58(19)
C45 P2 Ru1 122.5(2)
C26 P2 Ru1 96.61(18)
C39 P2 P1 123.4(2)
C45 P2 P1 131.4(2)
C26 P2 P1 43.01(17)
Ru1 P2 P1 53.67(5)
C3 C1 C2 113.1(5)
C3 C1 Ru1 127.7(4)
C2 C1 Ru1 119.2(4)
C5 C2 C1 115.4(5)
C5 C2 H2A 108.4
C1 C2 H2A 108.4
C5 C2 H2B 108.4
C1 C2 H2B 108.4
H2A C2 H2B 107.5
C4 C3 C1 177.0(7)
C3 C4 C11 175.4(7)
C10 C5 C6 118.6(7)
C10 C5 C2 121.4(7)
C6 C5 C2 120.0(6)
C7 C6 C5 120.5(7)
C7 C6 H6 119.7
C5 C6 H6 119.7
C8 C7 C6 120.4(9)
C8 C7 H7 119.8
C6 C7 H7 119.8
C9 C8 C7 119.6(9)
C9 C8 H8 120.2
C7 C8 H8 120.2
C8 C9 C10 121.1(9)
C8 C9 H9 119.5
C10 C9 H9 119.5
C5 C10 C9 119.8(8)
C5 C10 H10 120.1
C9 C10 H10 120.1
C12 C11 C16 118.5(7)
C12 C11 C4 119.9(7)
C16 C11 C4 121.5(6)
C11 C12 C13 120.1(9)
C11 C12 H12 119.9
C13 C12 H12 119.9
C14 C13 C12 120.4(9)
C14 C13 H13 119.8
C12 C13 H13 119.8
C13 C14 C15 120.1(9)
C13 C14 H14 120.0
C15 C14 H14 120.0
C14 C15 C16 119.3(8)
C14 C15 H15 120.3
C16 C15 H15 120.3
C11 C16 C15 121.4(8)
C11 C16 H16 119.3
C15 C16 H16 119.3
C25 C17 C18 109.6(7)
C25 C17 Ru1 73.4(4)
C18 C17 Ru1 72.2(4)
C25 C17 H17 125.2
C18 C17 H17 125.2
Ru1 C17 H17 120.8
C17 C18 C19 108.0(7)
C17 C18 Ru1 71.6(4)
C19 C18 Ru1 77.8(4)
C17 C18 H18 126.0
C19 C18 H18 126.0
Ru1 C18 H18 116.6
C18 C19 C24 108.0(7)
C18 C19 C20 132.3(8)
C24 C19 C20 119.7(6)
C18 C19 Ru1 66.8(3)
C24 C19 Ru1 73.3(3)
C20 C19 Ru1 127.3(4)
C21 C20 C19 116.8(7)
C21 C20 H20 121.6
C19 C20 H20 121.6
C20 C21 C22 120.3(7)
C20 C21 H21 119.9
C22 C21 H21 119.9
C23 C22 C21 124.7(8)
C23 C22 H22 117.6
C21 C22 H22 117.6
C22 C23 C24 116.5(8)
C22 C23 H23 121.7
C24 C23 H23 121.7
C23 C24 C19 121.9(7)
C23 C24 C25 131.9(7)
C19 C24 C25 105.8(6)
C23 C24 Ru1 130.8(5)
C19 C24 Ru1 72.3(3)
C25 C24 Ru1 66.7(3)
C17 C25 C24 108.2(7)
C17 C25 Ru1 71.4(4)
C24 C25 Ru1 77.0(3)
C17 C25 H25 125.9
C24 C25 H25 125.9
Ru1 C25 H25 117.6
P2 C26 P1 94.0(3)
P2 C26 H26A 112.9
P1 C26 H26A 112.9
P2 C26 H26B 112.9
P1 C26 H26B 112.9
H26A C26 H26B 110.3
C32 C27 C28 116.8(6)
C32 C27 P1 119.8(5)
C28 C27 P1 122.8(5)
C27 C28 C29 121.8(8)
C27 C28 H28 119.1
C29 C28 H28 119.1
C30 C29 C28 120.7(8)
C30 C29 H29 119.7
C28 C29 H29 119.7
C29 C30 C31 119.2(8)
C29 C30 H30 120.4
C31 C30 H30 120.4
C30 C31 C32 120.0(8)
C30 C31 H31 120.0
C32 C31 H31 120.0
C27 C32 C31 121.6(7)
C27 C32 H32 119.2
C31 C32 H32 119.2
C38 C33 C34 120.2(6)
C38 C33 P1 119.6(5)
C34 C33 P1 120.2(5)
C35 C34 C33 119.2(9)
C35 C34 H34 120.4
C33 C34 H34 120.4
C36 C35 C34 120.3(10)
C36 C35 H35 119.8
C34 C35 H35 119.8
C35 C36 C37 121.4(10)
C35 C36 H36 119.3
C37 C36 H36 119.3
C36 C37 C38 118.7(9)
C36 C37 H37 120.6
C38 C37 H37 120.6
C33 C38 C37 120.2(8)
C33 C38 H38 119.9
C37 C38 H38 119.9
C40 C39 C44 117.9(6)
C40 C39 P2 118.8(5)
C44 C39 P2 123.3(5)
C39 C40 C41 122.0(6)
C39 C40 H40 119.0
C41 C40 H40 119.0
C40 C41 C42 119.3(7)
C40 C41 H41 120.4
C42 C41 H41 120.4
C43 C42 C41 120.0(7)
C43 C42 H42 120.0
C41 C42 H42 120.0
C42 C43 C44 121.0(7)
C42 C43 H43 119.5
C44 C43 H43 119.5
C43 C44 C39 119.8(7)
C43 C44 H44 120.1
C39 C44 H44 120.1
C50 C45 C46 119.9(6)
C50 C45 P2 121.3(5)
C46 C45 P2 118.8(5)
C47 C46 C45 119.5(8)
C47 C46 H46 120.2
C45 C46 H46 120.2
C48 C47 C46 121.3(8)
C48 C47 H47 119.4
C46 C47 H47 119.4
C47 C48 C49 119.8(8)
C47 C48 H48 120.1
C49 C48 H48 120.1
C48 C49 C50 120.1(8)
C48 C49 H49 120.0
C50 C49 H49 120.0
C45 C50 C49 119.4(7)
C45 C50 H50 120.3
C49 C50 H50 120.3
B1 F7 F3 63.6(14)
B1 F7 F4 52.2(12)
F3 F7 F4 112.0(17)
F5 F1 B1 72(2)
B1 F2 F6 59.7(11)
F7 F3 B1 55.0(11)
B1 F4 F6 66.6(13)
B1 F4 F7 50.6(12)
F6 F4 F7 89.0(13)
F1 F5 B1 73.3(18)
F4 F6 B1 49.4(10)
F4 F6 F2 98.6(12)
B1 F6 F2 50.3(10)
F7 B1 F4 77.1(17)
F7 B1 F3 61.5(13)
F4 B1 F3 133(2)
F7 B1 F2 126.7(19)
F4 B1 F2 131.8(19)
F3 B1 F2 93.1(16)
F7 B1 F5 142(2)
F4 B1 F5 90.2(15)
F3 B1 F5 107.8(16)
F2 B1 F5 88.5(15)
F7 B1 F1 110(2)
F4 B1 F1 95.8(17)
F3 B1 F1 79.1(17)
F2 B1 F1 109.2(19)
F5 B1 F1 34.6(10)
F7 B1 F6 101.2(17)
F4 B1 F6 64.0(13)
F3 B1 F6 142.3(17)
F2 B1 F6 70.0(12)
F5 B1 F6 105.3(15)
F1 B1 F6 138(2)

loop_
_geom_bond_atom_site_label_1
_geom_bond_atom_site_label_2
_geom_bond_distance
Ru1 C1 1.931(6)
Ru1 C17 2.238(7)
Ru1 C18 2.247(6)
Ru1 C25 2.264(6)
Ru1 P1 2.2653(17)
Ru1 P2 2.2659(18)
Ru1 C19 2.389(6)
Ru1 C24 2.401(6)
P1 C27 1.818(6)
P1 C33 1.824(6)
P1 C26 1.835(6)
P1 P2 2.684(2)
P2 C39 1.816(6)
P2 C45 1.818(6)
P2 C26 1.833(6)
C1 C3 1.407(8)
C1 C2 1.522(8)
C2 C5 1.497(8)
C2 H2A 0.9700
C2 H2B 0.9700
C3 C4 1.199(8)
C4 C11 1.445(9)
C5 C10 1.368(9)
C5 C6 1.387(10)
C6 C7 1.372(11)
C6 H6 0.9300
C7 C8 1.361(13)
C7 H7 0.9300
C8 C9 1.349(13)
C8 H8 0.9300
C9 C10 1.387(12)
C9 H9 0.9300
C10 H10 0.9300
C11 C12 1.348(10)
C11 C16 1.367(9)
C12 C13 1.397(12)
C12 H12 0.9300
C13 C14 1.341(12)
C13 H13 0.9300
C14 C15 1.354(12)
C14 H14 0.9300
C15 C16 1.377(9)
C15 H15 0.9300
C16 H16 0.9300
C17 C25 1.363(11)
C17 C18 1.393(11)
C17 H17 0.9300
C18 C19 1.415(9)
C18 H18 0.9300
C19 C24 1.416(9)
C19 C20 1.429(9)
C20 C21 1.382(10)
C20 H20 0.9300
C21 C22 1.394(11)
C21 H21 0.9300
C22 C23 1.341(11)
C22 H22 0.9300
C23 C24 1.382(9)
C23 H23 0.9300
C24 C25 1.457(9)
C25 H25 0.9300
C26 H26A 0.9700
C26 H26B 0.9700
C27 C32 1.362(9)
C27 C28 1.364(9)
C28 C29 1.386(10)
C28 H28 0.9300
C29 C30 1.335(11)
C29 H29 0.9300
C30 C31 1.362(11)
C30 H30 0.9300
C31 C32 1.391(9)
C31 H31 0.9300
C32 H32 0.9300
C33 C38 1.368(9)
C33 C34 1.383(9)
C34 C35 1.381(12)
C34 H34 0.9300
C35 C36 1.357(15)
C35 H35 0.9300
C36 C37 1.367(13)
C36 H36 0.9300
C37 C38 1.397(10)
C37 H37 0.9300
C38 H38 0.9300
C39 C40 1.372(8)
C39 C44 1.396(8)
C40 C41 1.374(8)
C40 H40 0.9300
C41 C42 1.378(10)
C41 H41 0.9300
C42 C43 1.355(10)
C42 H42 0.9300
C43 C44 1.385(9)
C43 H43 0.9300
C44 H44 0.9300
C45 C50 1.380(9)
C45 C46 1.381(9)
C46 C47 1.370(10)
C46 H46 0.9300
C47 C48 1.363(12)
C47 H47 0.9300
C48 C49 1.366(11)
C48 H48 0.9300
C49 C50 1.396(9)
C49 H49 0.9300
C50 H50 0.9300
F7 B1 1.23(2)
F7 F3 1.32(2)
F7 F4 1.55(2)
F1 F5 0.87(2)
F1 B1 1.46(3)
F2 B1 1.35(2)
F2 F6 1.651(16)
F3 B1 1.34(2)
F4 B1 1.26(2)
F4 F6 1.487(18)
F5 B1 1.45(2)
F6 B1 1.52(2)

loop_
_geom_torsion_atom_site_label_1
_geom_torsion_atom_site_label_2
_geom_torsion_atom_site_label_3
_geom_torsion_atom_site_label_4
_geom_torsion
C1 Ru1 P1 C27 -156.0(3)
C17 Ru1 P1 C27 17.5(4)
C18 Ru1 P1 C27 -18.0(3)
C25 Ru1 P1 C27 31.1(4)
P2 Ru1 P1 C27 113.2(2)
C19 Ru1 P1 C27 -42.7(3)
C24 Ru1 P1 C27 -24.6(4)
C1 Ru1 P1 C33 -28.5(3)
C17 Ru1 P1 C33 144.9(4)
C18 Ru1 P1 C33 109.4(3)
C25 Ru1 P1 C33 158.5(4)
P2 Ru1 P1 C33 -119.3(2)
C19 Ru1 P1 C33 84.8(3)
C24 Ru1 P1 C33 102.8(4)
C1 Ru1 P1 C26 88.1(3)
C17 Ru1 P1 C26 -98.4(3)
C18 Ru1 P1 C26 -133.9(3)
C25 Ru1 P1 C26 -84.8(3)
P2 Ru1 P1 C26 -2.66(19)
C19 Ru1 P1 C26 -158.6(3)
C24 Ru1 P1 C26 -140.5(4)
C1 Ru1 P1 P2 90.80(18)
C17 Ru1 P1 P2 -95.7(3)
C18 Ru1 P1 P2 -131.3(3)
C25 Ru1 P1 P2 -82.2(3)
C19 Ru1 P1 P2 -155.92(18)
C24 Ru1 P1 P2 -137.9(4)
C1 Ru1 P2 C39 154.5(3)
C17 Ru1 P2 C39 -14.3(4)
C18 Ru1 P2 C39 -34.6(4)
C25 Ru1 P2 C39 21.2(3)
P1 Ru1 P2 C39 -113.3(2)
C19 Ru1 P2 C39 9.4(5)
C24 Ru1 P2 C39 43.1(3)
C1 Ru1 P2 C45 28.1(3)
C17 Ru1 P2 C45 -140.7(4)
C18 Ru1 P2 C45 -161.0(4)
C25 Ru1 P2 C45 -105.2(4)
P1 Ru1 P2 C45 120.3(3)
C19 Ru1 P2 C45 -117.0(5)
C24 Ru1 P2 C45 -83.3(3)
C1 Ru1 P2 C26 -89.5(3)
C17 Ru1 P2 C26 101.7(3)
C18 Ru1 P2 C26 81.3(3)
C25 Ru1 P2 C26 137.2(3)
P1 Ru1 P2 C26 2.66(19)
C19 Ru1 P2 C26 125.3(4)
C24 Ru1 P2 C26 159.1(3)
C1 Ru1 P2 P1 -92.19(19)
C17 Ru1 P2 P1 99.0(3)
C18 Ru1 P2 P1 78.6(3)
C25 Ru1 P2 P1 134.5(3)
C19 Ru1 P2 P1 122.7(4)
C24 Ru1 P2 P1 156.4(2)
C27 P1 P2 C39 1.2(3)
C33 P1 P2 C39 -155.3(4)
C26 P1 P2 C39 -83.5(4)
Ru1 P1 P2 C39 100.4(2)
C27 P1 P2 C45 156.9(4)
C33 P1 P2 C45 0.3(4)
C26 P1 P2 C45 72.2(4)
Ru1 P1 P2 C45 -103.9(3)
C27 P1 P2 C26 84.7(4)
C33 P1 P2 C26 -71.9(4)
Ru1 P1 P2 C26 -176.1(3)
C27 P1 P2 Ru1 -99.2(2)
C33 P1 P2 Ru1 104.2(3)
C26 P1 P2 Ru1 176.1(3)
C17 Ru1 C1 C3 171.7(12)
C18 Ru1 C1 C3 -130.6(6)
C25 Ru1 C1 C3 139.5(5)
P1 Ru1 C1 C3 -33.7(6)
P2 Ru1 C1 C3 39.0(6)
C19 Ru1 C1 C3 -155.8(5)
C24 Ru1 C1 C3 168.2(5)
C17 Ru1 C1 C2 -8.7(15)
C18 Ru1 C1 C2 49.0(7)
C25 Ru1 C1 C2 -40.9(7)
P1 Ru1 C1 C2 145.9(5)
P2 Ru1 C1 C2 -141.4(5)
C19 Ru1 C1 C2 23.8(6)
C24 Ru1 C1 C2 -12.2(6)
C3 C1 C2 C5 39.2(8)
Ru1 C1 C2 C5 -140.4(5)
C2 C1 C3 C4 -111(12)
Ru1 C1 C3 C4 68(12)
C1 C3 C4 C11 29(18)
C1 C2 C5 C10 -99.8(8)
C1 C2 C5 C6 81.0(8)
C10 C5 C6 C7 1.5(11)
C2 C5 C6 C7 -179.2(7)
C5 C6 C7 C8 -1.8(13)
C6 C7 C8 C9 2.0(16)
C7 C8 C9 C10 -2.1(17)
C6 C5 C10 C9 -1.6(11)
C2 C5 C10 C9 179.2(7)
C8 C9 C10 C5 1.9(15)
C3 C4 C11 C12 57(8)
C3 C4 C11 C16 -120(8)
C16 C11 C12 C13 1.1(14)
C4 C11 C12 C13 -175.9(9)
C11 C12 C13 C14 0.6(18)
C12 C13 C14 C15 -2.4(18)
C13 C14 C15 C16 2.4(15)
C12 C11 C16 C15 -1.1(12)
C4 C11 C16 C15 175.8(7)
C14 C15 C16 C11 -0.6(13)
C1 Ru1 C17 C25 -42.8(16)
C18 Ru1 C17 C25 -117.6(7)
P1 Ru1 C17 C25 163.1(5)
P2 Ru1 C17 C25 89.2(5)
C19 Ru1 C17 C25 -79.3(5)
C24 Ru1 C17 C25 -38.9(4)
C1 Ru1 C17 C18 74.8(15)
C25 Ru1 C17 C18 117.6(7)
P1 Ru1 C17 C18 -79.3(5)
P2 Ru1 C17 C18 -153.2(4)
C19 Ru1 C17 C18 38.3(4)
C24 Ru1 C17 C18 78.7(5)
C25 C17 C18 C19 -5.6(8)
Ru1 C17 C18 C19 -70.0(4)
C25 C17 C18 Ru1 64.4(5)
C1 Ru1 C18 C17 -158.1(5)
C25 Ru1 C18 C17 -36.2(4)
P1 Ru1 C18 C17 105.1(5)
P2 Ru1 C18 C17 35.6(6)
C19 Ru1 C18 C17 -113.9(7)
C24 Ru1 C18 C17 -78.5(5)
C1 Ru1 C18 C19 -44.2(6)
C17 Ru1 C18 C19 113.9(7)
C25 Ru1 C18 C19 77.7(5)
P1 Ru1 C18 C19 -141.0(4)
P2 Ru1 C18 C19 149.5(4)
C24 Ru1 C18 C19 35.3(4)
C17 C18 C19 C24 3.7(7)
Ru1 C18 C19 C24 -62.0(4)
C17 C18 C19 C20 -174.1(6)
Ru1 C18 C19 C20 120.1(7)
C17 C18 C19 Ru1 65.8(5)
C1 Ru1 C19 C18 150.2(5)
C17 Ru1 C19 C18 -39.2(5)
C25 Ru1 C19 C18 -80.6(5)
P1 Ru1 C19 C18 46.1(5)
P2 Ru1 C19 C18 -66.9(7)
C24 Ru1 C19 C18 -118.7(6)
C1 Ru1 C19 C24 -91.0(4)
C17 Ru1 C19 C24 79.5(5)
C18 Ru1 C19 C24 118.7(6)
C25 Ru1 C19 C24 38.1(4)
P1 Ru1 C19 C24 164.8(3)
P2 Ru1 C19 C24 51.8(6)
C1 Ru1 C19 C20 23.8(7)
C17 Ru1 C19 C20 -165.6(8)
C18 Ru1 C19 C20 -126.4(9)
C25 Ru1 C19 C20 153.0(8)
P1 Ru1 C19 C20 -80.3(7)
P2 Ru1 C19 C20 166.7(5)
C24 Ru1 C19 C20 114.9(8)
C18 C19 C20 C21 173.5(6)
C24 C19 C20 C21 -4.1(9)
Ru1 C19 C20 C21 -95.1(7)
C19 C20 C21 C22 1.5(10)
C20 C21 C22 C23 1.8(12)
C21 C22 C23 C24 -2.3(12)
C22 C23 C24 C19 -0.5(10)
C22 C23 C24 C25 -172.5(7)
C22 C23 C24 Ru1 93.3(8)
C18 C19 C24 C23 -174.4(6)
C20 C19 C24 C23 3.7(9)
Ru1 C19 C24 C23 127.6(6)
C18 C19 C24 C25 -0.6(6)
C20 C19 C24 C25 177.5(5)
Ru1 C19 C24 C25 -58.6(4)
C18 C19 C24 Ru1 58.0(4)
C20 C19 C24 Ru1 -123.9(5)
C1 Ru1 C24 C23 -17.2(8)
C17 Ru1 C24 C23 163.9(9)
C18 Ru1 C24 C23 -153.6(8)
C25 Ru1 C24 C23 126.1(10)
P1 Ru1 C24 C23 -145.9(6)
P2 Ru1 C24 C23 87.3(7)
C19 Ru1 C24 C23 -117.2(9)
C1 Ru1 C24 C19 100.1(4)
C17 Ru1 C24 C19 -78.9(5)
C18 Ru1 C24 C19 -36.3(4)
C25 Ru1 C24 C19 -116.6(6)
P1 Ru1 C24 C19 -28.6(6)
P2 Ru1 C24 C19 -155.4(3)
C1 Ru1 C24 C25 -143.3(5)
C17 Ru1 C24 C25 37.8(5)
C18 Ru1 C24 C25 80.3(5)
P1 Ru1 C24 C25 88.0(6)
P2 Ru1 C24 C25 -38.8(5)
C19 Ru1 C24 C25 116.6(6)
C18 C17 C25 C24 5.3(8)
Ru1 C17 C25 C24 68.9(4)
C18 C17 C25 Ru1 -63.6(5)
C23 C24 C25 C17 170.1(7)
C19 C24 C25 C17 -2.8(7)
Ru1 C24 C25 C17 -65.1(5)
C23 C24 C25 Ru1 -124.8(7)
C19 C24 C25 Ru1 62.3(4)
C1 Ru1 C25 C17 166.0(5)
C18 Ru1 C25 C17 37.2(5)
P1 Ru1 C25 C17 -23.6(6)
P2 Ru1 C25 C17 -95.7(5)
C19 Ru1 C25 C17 78.5(5)
C24 Ru1 C25 C17 114.6(7)
C1 Ru1 C25 C24 51.4(6)
C17 Ru1 C25 C24 -114.6(7)
C18 Ru1 C25 C24 -77.4(5)
P1 Ru1 C25 C24 -138.2(4)
P2 Ru1 C25 C24 149.7(4)
C19 Ru1 C25 C24 -36.1(4)
C39 P2 C26 P1 118.2(3)
C45 P2 C26 P1 -130.9(3)
Ru1 P2 C26 P1 -3.1(2)
C27 P1 C26 P2 -117.0(3)
C33 P1 C26 P2 130.5(3)
Ru1 P1 C26 P2 3.1(2)
C33 P1 C27 C32 -37.7(6)
C26 P1 C27 C32 -153.3(5)
Ru1 P1 C27 C32 98.7(6)
P2 P1 C27 C32 160.5(5)
C33 P1 C27 C28 151.5(6)
C26 P1 C27 C28 35.9(7)
Ru1 P1 C27 C28 -72.1(7)
P2 P1 C27 C28 -10.4(7)
C32 C27 C28 C29 -1.2(13)
P1 C27 C28 C29 169.9(7)
C27 C28 C29 C30 1.8(15)
C28 C29 C30 C31 -0.1(15)
C29 C30 C31 C32 -2.0(14)
C28 C27 C32 C31 -0.9(11)
P1 C27 C32 C31 -172.3(6)
C30 C31 C32 C27 2.6(13)
C27 P1 C33 C38 94.7(6)
C26 P1 C33 C38 -148.5(5)
Ru1 P1 C33 C38 -37.8(6)
P2 P1 C33 C38 -105.5(5)
C27 P1 C33 C34 -86.2(6)
C26 P1 C33 C34 30.6(6)
Ru1 P1 C33 C34 141.3(5)
P2 P1 C33 C34 73.7(6)
C38 C33 C34 C35 0.3(11)
P1 C33 C34 C35 -178.8(6)
C33 C34 C35 C36 -0.6(14)
C34 C35 C36 C37 0.3(17)
C35 C36 C37 C38 0.3(15)
C34 C33 C38 C37 0.3(11)
P1 C33 C38 C37 179.4(6)
C36 C37 C38 C33 -0.6(12)
C45 P2 C39 C40 53.6(6)
C26 P2 C39 C40 169.1(5)
Ru1 P2 C39 C40 -82.5(5)
P1 P2 C39 C40 -144.9(4)
C45 P2 C39 C44 -128.5(5)
C26 P2 C39 C44 -13.0(6)
Ru1 P2 C39 C44 95.4(5)
P1 P2 C39 C44 33.0(6)
C44 C39 C40 C41 -1.4(10)
P2 C39 C40 C41 176.6(5)
C39 C40 C41 C42 0.8(10)
C40 C41 C42 C43 -0.7(11)
C41 C42 C43 C44 1.4(11)
C42 C43 C44 C39 -2.0(10)
C40 C39 C44 C43 2.0(9)
P2 C39 C44 C43 -175.9(5)
C39 P2 C45 C50 83.7(5)
C26 P2 C45 C50 -32.3(6)
Ru1 P2 C45 C50 -143.7(4)
P1 P2 C45 C50 -75.7(6)
C39 P2 C45 C46 -95.8(6)
C26 P2 C45 C46 148.2(5)
Ru1 P2 C45 C46 36.8(6)
P1 P2 C45 C46 104.8(5)
C50 C45 C46 C47 -0.3(10)
P2 C45 C46 C47 179.2(6)
C45 C46 C47 C48 1.8(12)
C46 C47 C48 C49 -2.0(14)
C47 C48 C49 C50 0.8(13)
C46 C45 C50 C49 -0.8(9)
P2 C45 C50 C49 179.7(5)
C48 C49 C50 C45 0.6(11)
F4 F7 F3 B1 20.3(14)
F3 F7 F4 B1 -23.1(16)
B1 F7 F4 F6 -59.9(15)
F3 F7 F4 F6 -83.0(16)
F7 F4 F6 B1 46.8(12)
B1 F4 F6 F2 11.4(13)
F7 F4 F6 F2 58.3(13)
B1 F2 F6 F4 -11.3(13)
F3 F7 B1 F4 156.0(16)
F4 F7 B1 F3 -156.0(16)
F3 F7 B1 F2 -71(2)
F4 F7 B1 F2 133(3)
F3 F7 B1 F5 83(3)
F4 F7 B1 F5 -73(3)
F3 F7 B1 F1 64.5(17)
F4 F7 B1 F1 -91.5(19)
F3 F7 B1 F6 -144.2(17)
F4 F7 B1 F6 59.8(13)
F6 F4 B1 F7 109.4(15)
F6 F4 B1 F3 138(3)
F7 F4 B1 F3 29(2)
F6 F4 B1 F2 -19(2)
F7 F4 B1 F2 -128(3)
F6 F4 B1 F5 -106.9(14)
F7 F4 B1 F5 143.7(19)
F6 F4 B1 F1 -141(2)
F7 F4 B1 F1 109(2)
F7 F4 B1 F6 -109.4(15)
F7 F3 B1 F4 -33(2)
F7 F3 B1 F2 130.6(18)
F7 F3 B1 F5 -140(2)
F7 F3 B1 F1 -120.4(19)
F7 F3 B1 F6 70(3)
F6 F2 B1 F7 -89(2)
F6 F2 B1 F4 18(2)
F6 F2 B1 F3 -145.4(16)
F6 F2 B1 F5 106.9(13)
F6 F2 B1 F1 135(2)
F1 F5 B1 F7 -31(3)
F1 F5 B1 F4 -100(2)
F1 F5 B1 F3 35(2)
F1 F5 B1 F2 128(2)
F1 F5 B1 F6 -163(2)
F5 F1 B1 F7 160(2)
F5 F1 B1 F4 81.9(19)
F5 F1 B1 F3 -146(2)
F5 F1 B1 F2 -56(2)
F5 F1 B1 F6 25(3)
F4 F6 B1 F7 -69.6(17)
F2 F6 B1 F7 125(2)
F2 F6 B1 F4 -165.2(17)
F4 F6 B1 F3 -127(3)
F2 F6 B1 F3 68(3)
F4 F6 B1 F2 165.2(17)
F4 F6 B1 F5 82.6(16)
F2 F6 B1 F5 -82.6(15)
F4 F6 B1 F1 68(3)
F2 F6 B1 F1 -97(3)
